data_7107090
loop_
_publ_author_name
'Jing Zeng'
'Yaguang Bai'
'Shuting Cai'
'Jimei Ma'
'Xue-Wei Liu'

_publ_section_title
;
 Direct synthesis of pyrroles via a silver-promoted three-component
 reaction involving unusual imidazole ring opening
;
_journal_name_full Chem.Commun.
_journal_page_first 12855
_journal_paper_doi 10.1039/c1cc14716a
_journal_volume 47
_journal_year 2011
_chemical_formula_moiety 'C15 H16 N2 O2'
_chemical_formula_sum 'C15 H16 N2 O2'
_chemical_formula_weight 256.30
_chemical_name_systematic
;
?
;
_space_group_IT_number 2
_symmetry_cell_setting triclinic
_symmetry_space_group_name_Hall '-P 1'
_symmetry_space_group_name_H-M 'P -1'
_atom_sites_solution_hydrogens geom
_atom_sites_solution_primary direct
_atom_sites_solution_secondary difmap
_audit_creation_method SHELXL-97
_cell_angle_alpha 106.2790(10)
_cell_angle_beta 109.1210(10)
_cell_angle_gamma 99.1840(10)
_cell_formula_units_Z 4
_cell_length_a 9.2571(2)
_cell_length_b 11.7675(2)
_cell_length_c 13.4040(3)
_cell_measurement_reflns_used 8096
_cell_measurement_temperature 103(2)
_cell_measurement_theta_max 31.05
_cell_measurement_theta_min 2.36
_cell_volume 1272.37(5)
_computing_cell_refinement 'Bruker SAINT'
_computing_data_collection 'Bruker APEX2'
_computing_data_reduction 'Bruker SAINT'
_computing_molecular_graphics 'Bruker SHELXTL'
_computing_publication_material 'Bruker SHELXTL'
_computing_structure_refinement 'SHELXL-97 (Sheldrick, 2008)'
_computing_structure_solution 'SHELXS-97 (Sheldrick, 2008)'
_diffrn_ambient_temperature 103(2)
_diffrn_measured_fraction_theta_full 0.990
_diffrn_measured_fraction_theta_max 0.990
_diffrn_measurement_device_type 'Bruker APEX-II CCD'
_diffrn_measurement_method '\f and \w scans'
_diffrn_radiation_monochromator graphite
_diffrn_radiation_source 'fine-focus sealed tube'
_diffrn_radiation_type MoK\a
_diffrn_radiation_wavelength 0.71073
_diffrn_reflns_av_R_equivalents 0.0356
_diffrn_reflns_av_sigmaI/netI 0.0373
_diffrn_reflns_limit_h_max 13
_diffrn_reflns_limit_h_min -13
_diffrn_reflns_limit_k_max 17
_diffrn_reflns_limit_k_min -17
_diffrn_reflns_limit_l_max 19
_diffrn_reflns_limit_l_min -19
_diffrn_reflns_number 27401
_diffrn_reflns_theta_full 31.12
_diffrn_reflns_theta_max 31.12
_diffrn_reflns_theta_min 1.72
_exptl_absorpt_coefficient_mu 0.090
_exptl_absorpt_correction_T_max 0.9893
_exptl_absorpt_correction_T_min 0.9648
_exptl_absorpt_correction_type multi-scan
_exptl_absorpt_process_details sadabs
_exptl_crystal_colour brown
_exptl_crystal_density_diffrn 1.338
_exptl_crystal_density_method 'not measured'
_exptl_crystal_description plate
_exptl_crystal_F_000 544
_exptl_crystal_size_max 0.40
_exptl_crystal_size_mid 0.36
_exptl_crystal_size_min 0.12
_refine_diff_density_max 0.492
_refine_diff_density_min -0.381
_refine_diff_density_rms 0.085
_refine_ls_extinction_method none
_refine_ls_goodness_of_fit_ref 1.089
_refine_ls_hydrogen_treatment constr
_refine_ls_matrix_type full
_refine_ls_number_parameters 343
_refine_ls_number_reflns 8115
_refine_ls_number_restraints 0
_refine_ls_restrained_S_all 1.089
_refine_ls_R_factor_all 0.0610
_refine_ls_R_factor_gt 0.0447
_refine_ls_shift/su_max 0.001
_refine_ls_shift/su_mean 0.000
_refine_ls_structure_factor_coef Fsqd
_refine_ls_weighting_details 'calc w=1/[\s^2^(Fo^2^)+(0.0828P)^2^+0.1442P] where P=(Fo^2^+2Fc^2^)/3'
_refine_ls_weighting_scheme calc
_refine_ls_wR_factor_gt 0.1226
_refine_ls_wR_factor_ref 0.1442
_reflns_number_gt 6342
_reflns_number_total 8115
_reflns_threshold_expression >2sigma(I)
_cod_data_source_file c1cc14716a.txt
_cod_data_source_block liu29s
_cod_original_cell_volume 1272.36(5)
_cod_original_sg_symbol_H-M P-1
_cod_database_code 7107090

loop_
_symmetry_equiv_pos_as_xyz
'x, y, z'
'-x, -y, -z'

loop_
_atom_site_label
_atom_site_type_symbol
_atom_site_fract_x
_atom_site_fract_y
_atom_site_fract_z
_atom_site_U_iso_or_equiv
_atom_site_adp_type
_atom_site_occupancy
_atom_site_symmetry_multiplicity
_atom_site_calc_flag
_atom_site_refinement_flags
C1 C 0.81347(14) 0.38173(10) 0.19153(10) 0.0185(2) Uani 1 1 d .
H1 H 0.7484 0.3900 0.1240 0.022 Uiso 1 1 calc R
C2 C 0.75658(15) 0.38277(11) 0.27585(11) 0.0225(2) Uani 1 1 d .
H2 H 0.6533 0.3922 0.2660 0.027 Uiso 1 1 calc R
C3 C 0.85105(16) 0.36998(12) 0.37431(11) 0.0251(3) Uani 1 1 d .
H3 H 0.8123 0.3703 0.4318 0.030 Uiso 1 1 calc R
C4 C 1.00209(15) 0.35680(12) 0.38873(10) 0.0238(3) Uani 1 1 d .
H4 H 1.0663 0.3478 0.4561 0.029 Uiso 1 1 calc R
C5 C 1.06011(14) 0.35659(10) 0.30519(10) 0.0183(2) Uani 1 1 d .
H5 H 1.1640 0.3483 0.3160 0.022 Uiso 1 1 calc R
C6 C 0.96558(13) 0.36858(10) 0.20533(9) 0.0157(2) Uani 1 1 d .
C7 C 1.02246(13) 0.36845(10) 0.11540(9) 0.0152(2) Uani 1 1 d .
C8 C 0.93176(13) 0.33265(10) -0.00003(9) 0.0160(2) Uani 1 1 d .
H8 H 0.8192 0.3014 -0.0360 0.019 Uiso 1 1 calc R
C9 C 1.03643(13) 0.35103(10) -0.05383(9) 0.0143(2) Uani 1 1 d .
C10 C 1.19277(13) 0.39907(10) 0.03230(9) 0.0146(2) Uani 1 1 d .
C11 C 1.34105(13) 0.45122(10) 0.03275(10) 0.0171(2) Uani 1 1 d .
H11 H 1.3469 0.4457 -0.0378 0.021 Uiso 1 1 calc R
C12 C 1.08362(14) 0.27136(11) -0.22611(10) 0.0195(2) Uani 1 1 d .
H12A H 1.0702 0.1859 -0.2270 0.023 Uiso 1 1 calc R
H12B H 1.1979 0.3164 -0.1845 0.023 Uiso 1 1 calc R
C13 C 1.02953(14) 0.26974(11) -0.34612(10) 0.0214(2) Uani 1 1 d .
H13A H 1.0513 0.3554 -0.3448 0.026 Uiso 1 1 calc R
H13B H 1.0908 0.2266 -0.3845 0.026 Uiso 1 1 calc R
C14 C 0.77693(15) 0.27596(12) -0.35498(10) 0.0232(2) Uani 1 1 d .
H14A H 0.6617 0.2357 -0.3988 0.028 Uiso 1 1 calc R
H14B H 0.7990 0.3607 -0.3559 0.028 Uiso 1 1 calc R
C15 C 0.81900(13) 0.28209(11) -0.23420(10) 0.0186(2) Uani 1 1 d .
H15A H 0.7633 0.3353 -0.1989 0.022 Uiso 1 1 calc R
H15B H 0.7825 0.1985 -0.2337 0.022 Uiso 1 1 calc R
C16 C 0.72618(14) 1.00065(10) 0.27532(10) 0.0188(2) Uani 1 1 d .
H16 H 0.7782 1.0537 0.3522 0.023 Uiso 1 1 calc R
C17 C 0.74054(15) 1.04260(11) 0.19099(10) 0.0212(2) Uani 1 1 d .
H17 H 0.8023 1.1242 0.2108 0.025 Uiso 1 1 calc R
C18 C 0.66565(15) 0.96659(12) 0.07804(11) 0.0224(2) Uani 1 1 d .
H18 H 0.6777 0.9951 0.0208 0.027 Uiso 1 1 calc R
C19 C 0.57287(16) 0.84825(12) 0.04982(10) 0.0233(2) Uani 1 1 d .
H19 H 0.5199 0.7960 -0.0273 0.028 Uiso 1 1 calc R
C20 C 0.55690(14) 0.80572(11) 0.13356(10) 0.0203(2) Uani 1 1 d .
H20 H 0.4920 0.7250 0.1132 0.024 Uiso 1 1 calc R
C21 C 0.63571(13) 0.88081(10) 0.24766(9) 0.0154(2) Uani 1 1 d .
C22 C 0.63179(13) 0.83438(10) 0.33766(9) 0.0150(2) Uani 1 1 d .
C23 C 0.69393(14) 0.89872(10) 0.45452(10) 0.0164(2) Uani 1 1 d .
H23 H 0.7432 0.9847 0.4921 0.020 Uiso 1 1 calc R
C24 C 0.66978(13) 0.81217(10) 0.50582(9) 0.0149(2) Uani 1 1 d .
C25 C 0.59430(13) 0.69669(10) 0.41936(9) 0.0149(2) Uani 1 1 d .
C26 C 0.54135(13) 0.58148(10) 0.42895(10) 0.0166(2) Uani 1 1 d .
H26 H 0.5761 0.5779 0.5027 0.020 Uiso 1 1 calc R
C27 C 0.56652(15) 0.83306(13) 0.65102(11) 0.0243(3) Uani 1 1 d .
H27A H 0.4831 0.7540 0.6044 0.029 Uiso 1 1 calc R
H27B H 0.5223 0.9004 0.6354 0.029 Uiso 1 1 calc R
C28 C 0.61451(16) 0.85133(13) 0.77517(11) 0.0273(3) Uani 1 1 d .
H28A H 0.5206 0.8529 0.7950 0.033 Uiso 1 1 calc R
H28B H 0.6528 0.7812 0.7895 0.033 Uiso 1 1 calc R
C29 C 0.87341(16) 0.95993(13) 0.81827(10) 0.0262(3) Uani 1 1 d .
H29A H 0.9123 0.8902 0.8329 0.031 Uiso 1 1 calc R
H29B H 0.9592 1.0370 0.8676 0.031 Uiso 1 1 calc R
C30 C 0.83433(16) 0.94526(11) 0.69569(10) 0.0234(2) Uani 1 1 d .
H30A H 0.8011 1.0173 0.6819 0.028 Uiso 1 1 calc R
H30B H 0.9302 0.9418 0.6787 0.028 Uiso 1 1 calc R
N1 N 1.17789(11) 0.40597(8) 0.13378(8) 0.01494(18) Uani 1 1 d .
H1A H 1.2577 0.4310 0.2000 0.018 Uiso 1 1 calc R
N2 N 0.99092(11) 0.33116(9) -0.16826(8) 0.01621(19) Uani 1 1 d .
N3 N 0.57013(11) 0.71354(8) 0.31794(8) 0.01476(18) Uani 1 1 d .
H3A H 0.5222 0.6551 0.2508 0.018 Uiso 1 1 calc R
N4 N 0.70626(11) 0.83236(9) 0.62131(8) 0.01586(19) Uani 1 1 d .
O1 O 1.46517(10) 0.50422(8) 0.11993(7) 0.02132(19) Uani 1 1 d .
O2 O 0.86423(10) 0.20954(8) -0.40784(7) 0.02076(18) Uani 1 1 d .
O3 O 0.45422(10) 0.48565(7) 0.34984(7) 0.01975(18) Uani 1 1 d .
O4 O 0.73681(12) 0.96349(9) 0.84466(8) 0.0291(2) Uani 1 1 d .

loop_
_atom_site_aniso_label
_atom_site_aniso_U_11
_atom_site_aniso_U_22
_atom_site_aniso_U_33
_atom_site_aniso_U_23
_atom_site_aniso_U_13
_atom_site_aniso_U_12
C1 0.0172(5) 0.0191(5) 0.0186(5) 0.0050(4) 0.0084(4) 0.0034(4)
C2 0.0205(6) 0.0225(6) 0.0232(6) 0.0031(5) 0.0132(5) 0.0017(4)
C3 0.0274(6) 0.0270(6) 0.0185(6) 0.0032(5) 0.0139(5) -0.0005(5)
C4 0.0253(6) 0.0282(6) 0.0145(5) 0.0064(5) 0.0080(5) 0.0006(5)
C5 0.0177(5) 0.0199(5) 0.0148(5) 0.0051(4) 0.0061(4) 0.0013(4)
C6 0.0165(5) 0.0155(5) 0.0149(5) 0.0043(4) 0.0078(4) 0.0025(4)
C7 0.0151(5) 0.0158(5) 0.0150(5) 0.0054(4) 0.0068(4) 0.0034(4)
C8 0.0135(5) 0.0189(5) 0.0146(5) 0.0052(4) 0.0056(4) 0.0033(4)
C9 0.0154(5) 0.0147(5) 0.0131(5) 0.0043(4) 0.0061(4) 0.0046(4)
C10 0.0154(5) 0.0157(5) 0.0128(5) 0.0045(4) 0.0066(4) 0.0037(4)
C11 0.0174(5) 0.0170(5) 0.0150(5) 0.0033(4) 0.0076(4) 0.0013(4)
C12 0.0163(5) 0.0266(6) 0.0137(5) 0.0035(4) 0.0066(4) 0.0059(4)
C13 0.0189(6) 0.0264(6) 0.0144(5) 0.0032(4) 0.0067(4) 0.0019(4)
C14 0.0212(6) 0.0304(6) 0.0143(5) 0.0037(5) 0.0042(4) 0.0115(5)
C15 0.0148(5) 0.0230(5) 0.0148(5) 0.0035(4) 0.0045(4) 0.0059(4)
C16 0.0219(6) 0.0185(5) 0.0168(5) 0.0070(4) 0.0084(4) 0.0045(4)
C17 0.0248(6) 0.0199(5) 0.0223(6) 0.0107(5) 0.0114(5) 0.0049(4)
C18 0.0258(6) 0.0268(6) 0.0200(6) 0.0138(5) 0.0109(5) 0.0074(5)
C19 0.0282(6) 0.0266(6) 0.0144(5) 0.0092(5) 0.0069(5) 0.0052(5)
C20 0.0222(6) 0.0210(5) 0.0163(5) 0.0085(4) 0.0059(4) 0.0025(4)
C21 0.0157(5) 0.0178(5) 0.0154(5) 0.0079(4) 0.0075(4) 0.0057(4)
C22 0.0151(5) 0.0173(5) 0.0140(5) 0.0069(4) 0.0064(4) 0.0040(4)
C23 0.0191(5) 0.0153(5) 0.0147(5) 0.0055(4) 0.0070(4) 0.0034(4)
C24 0.0148(5) 0.0182(5) 0.0129(5) 0.0064(4) 0.0061(4) 0.0044(4)
C25 0.0154(5) 0.0178(5) 0.0122(5) 0.0063(4) 0.0059(4) 0.0040(4)
C26 0.0162(5) 0.0191(5) 0.0145(5) 0.0073(4) 0.0061(4) 0.0030(4)
C27 0.0199(6) 0.0366(7) 0.0174(6) 0.0089(5) 0.0102(5) 0.0063(5)
C28 0.0266(6) 0.0390(7) 0.0168(6) 0.0087(5) 0.0117(5) 0.0055(5)
C29 0.0262(6) 0.0308(7) 0.0139(5) 0.0030(5) 0.0062(5) 0.0003(5)
C30 0.0254(6) 0.0232(6) 0.0149(5) 0.0038(4) 0.0063(5) -0.0021(5)
N1 0.0141(4) 0.0180(4) 0.0118(4) 0.0049(3) 0.0051(3) 0.0028(3)
N2 0.0142(4) 0.0203(4) 0.0125(4) 0.0037(3) 0.0052(3) 0.0046(3)
N3 0.0156(4) 0.0162(4) 0.0117(4) 0.0052(3) 0.0052(3) 0.0023(3)
N4 0.0166(4) 0.0180(4) 0.0115(4) 0.0041(3) 0.0058(3) 0.0022(3)
O1 0.0170(4) 0.0250(4) 0.0153(4) 0.0023(3) 0.0059(3) -0.0018(3)
O2 0.0177(4) 0.0247(4) 0.0137(4) 0.0009(3) 0.0039(3) 0.0049(3)
O3 0.0211(4) 0.0178(4) 0.0158(4) 0.0047(3) 0.0056(3) -0.0008(3)
O4 0.0348(5) 0.0334(5) 0.0172(4) 0.0031(4) 0.0133(4) 0.0083(4)

loop_
_atom_type_symbol
_atom_type_description
_atom_type_scat_dispersion_real
_atom_type_scat_dispersion_imag
_atom_type_scat_source
C C 0.0033 0.0016 'International Tables Vol C Tables 4.2.6.8 and 6.1.1.4'
H H 0.0000 0.0000 'International Tables Vol C Tables 4.2.6.8 and 6.1.1.4'
N N 0.0061 0.0033 'International Tables Vol C Tables 4.2.6.8 and 6.1.1.4'
O O 0.0106 0.0060 'International Tables Vol C Tables 4.2.6.8 and 6.1.1.4'

loop_
_geom_angle_atom_site_label_1
_geom_angle_atom_site_label_2
_geom_angle_atom_site_label_3
_geom_angle
C2 C1 C6 120.59(11)
C2 C1 H1 119.7
C6 C1 H1 119.7
C3 C2 C1 119.85(12)
C3 C2 H2 120.1
C1 C2 H2 120.1
C4 C3 C2 119.97(11)
C4 C3 H3 120.0
C2 C3 H3 120.0
C3 C4 C5 120.48(12)
C3 C4 H4 119.8
C5 C4 H4 119.8
C4 C5 C6 120.05(11)
C4 C5 H5 120.0
C6 C5 H5 120.0
C5 C6 C1 119.06(10)
C5 C6 C7 121.59(10)
C1 C6 C7 119.35(10)
N1 C7 C8 108.59(9)
N1 C7 C6 123.66(10)
C8 C7 C6 127.75(10)
C7 C8 C9 107.98(10)
C7 C8 H8 126.0
C9 C8 H8 126.0
N2 C9 C8 125.32(10)
N2 C9 C10 127.95(10)
C8 C9 C10 106.65(9)
N1 C10 C11 119.99(10)
N1 C10 C9 106.90(9)
C11 C10 C9 132.46(10)
O1 C11 C10 124.19(11)
O1 C11 H11 117.9
C10 C11 H11 117.9
N2 C12 C13 110.57(10)
N2 C12 H12A 109.5
C13 C12 H12A 109.5
N2 C12 H12B 109.5
C13 C12 H12B 109.5
H12A C12 H12B 108.1
O2 C13 C12 111.34(9)
O2 C13 H13A 109.4
C12 C13 H13A 109.4
O2 C13 H13B 109.4
C12 C13 H13B 109.4
H13A C13 H13B 108.0
O2 C14 C15 112.30(10)
O2 C14 H14A 109.1
C15 C14 H14A 109.1
O2 C14 H14B 109.1
C15 C14 H14B 109.1
H14A C14 H14B 107.9
N2 C15 C14 111.19(10)
N2 C15 H15A 109.4
C14 C15 H15A 109.4
N2 C15 H15B 109.4
C14 C15 H15B 109.4
H15A C15 H15B 108.0
C17 C16 C21 120.39(11)
C17 C16 H16 119.8
C21 C16 H16 119.8
C18 C17 C16 120.76(11)
C18 C17 H17 119.6
C16 C17 H17 119.6
C17 C18 C19 119.14(11)
C17 C18 H18 120.4
C19 C18 H18 120.4
C18 C19 C20 120.51(12)
C18 C19 H19 119.7
C20 C19 H19 119.7
C19 C20 C21 120.53(11)
C19 C20 H20 119.7
C21 C20 H20 119.7
C16 C21 C20 118.63(10)
C16 C21 C22 119.84(10)
C20 C21 C22 121.46(10)
N3 C22 C23 108.24(9)
N3 C22 C21 122.94(10)
C23 C22 C21 128.74(10)
C22 C23 C24 107.23(10)
C22 C23 H23 126.4
C24 C23 H23 126.4
C25 C24 C23 107.26(10)
C25 C24 N4 123.93(10)
C23 C24 N4 128.77(10)
N3 C25 C24 107.67(9)
N3 C25 C26 124.09(10)
C24 C25 C26 128.16(10)
O3 C26 C25 125.77(11)
O3 C26 H26 117.1
C25 C26 H26 117.1
N4 C27 C28 109.70(10)
N4 C27 H27A 109.7
C28 C27 H27A 109.7
N4 C27 H27B 109.7
C28 C27 H27B 109.7
H27A C27 H27B 108.2
O4 C28 C27 111.15(11)
O4 C28 H28A 109.4
C27 C28 H28A 109.4
O4 C28 H28B 109.4
C27 C28 H28B 109.4
H28A C28 H28B 108.0
O4 C29 C30 110.80(11)
O4 C29 H29A 109.5
C30 C29 H29A 109.5
O4 C29 H29B 109.5
C30 C29 H29B 109.5
H29A C29 H29B 108.1
N4 C30 C29 110.34(10)
N4 C30 H30A 109.6
C29 C30 H30A 109.6
N4 C30 H30B 109.6
C29 C30 H30B 109.6
H30A C30 H30B 108.1
C7 N1 C10 109.86(9)
C7 N1 H1A 125.1
C10 N1 H1A 125.1
C9 N2 C15 114.23(9)
C9 N2 C12 117.70(9)
C15 N2 C12 112.68(9)
C22 N3 C25 109.57(9)
C22 N3 H3A 125.2
C25 N3 H3A 125.2
C24 N4 C30 112.41(9)
C24 N4 C27 112.98(9)
C30 N4 C27 109.93(10)
C13 O2 C14 108.82(9)
C29 O4 C28 109.42(10)

loop_
_geom_bond_atom_site_label_1
_geom_bond_atom_site_label_2
_geom_bond_distance
C1 C2 1.3925(16)
C1 C6 1.3986(16)
C1 H1 0.9500
C2 C3 1.3880(19)
C2 H2 0.9500
C3 C4 1.3876(19)
C3 H3 0.9500
C4 C5 1.3911(16)
C4 H4 0.9500
C5 C6 1.3983(16)
C5 H5 0.9500
C6 C7 1.4647(15)
C7 N1 1.3527(14)
C7 C8 1.3954(15)
C8 C9 1.4085(15)
C8 H8 0.9500
C9 N2 1.3889(14)
C9 C10 1.4232(15)
C10 N1 1.3928(13)
C10 C11 1.4087(15)
C11 O1 1.2481(14)
C11 H11 0.9500
C12 N2 1.4683(15)
C12 C13 1.5135(16)
C12 H12A 0.9900
C12 H12B 0.9900
C13 O2 1.4226(14)
C13 H13A 0.9900
C13 H13B 0.9900
C14 O2 1.4256(15)
C14 C15 1.5134(16)
C14 H14A 0.9900
C14 H14B 0.9900
C15 N2 1.4651(14)
C15 H15A 0.9900
C15 H15B 0.9900
C16 C17 1.3889(16)
C16 C21 1.3979(15)
C16 H16 0.9500
C17 C18 1.3886(18)
C17 H17 0.9500
C18 C19 1.3893(17)
C18 H18 0.9500
C19 C20 1.3901(16)
C19 H19 0.9500
C20 C21 1.3992(16)
C20 H20 0.9500
C21 C22 1.4652(15)
C22 N3 1.3598(14)
C22 C23 1.4012(15)
C23 C24 1.4074(15)
C23 H23 0.9500
C24 C25 1.4005(15)
C24 N4 1.4117(14)
C25 N3 1.3797(14)
C25 C26 1.4218(15)
C26 O3 1.2351(14)
C26 H26 0.9500
C27 N4 1.4734(15)
C27 C28 1.5156(17)
C27 H27A 0.9900
C27 H27B 0.9900
C28 O4 1.4263(17)
C28 H28A 0.9900
C28 H28B 0.9900
C29 O4 1.4240(17)
C29 C30 1.5139(17)
C29 H29A 0.9900
C29 H29B 0.9900
C30 N4 1.4646(15)
C30 H30A 0.9900
C30 H30B 0.9900
N1 H1A 0.8800
N3 H3A 0.8800
